data_4000455
_journal_name_full 'Chemistry of Materials'
_journal_paper_doi 10.1021/cm049235q
_journal_year 2004
_chemical_formula_moiety 'Br3 Mo'
_chemical_formula_sum 'Br3 Mo'
_chemical_formula_weight 335.67
_chemical_name_systematic
;
Molibdenum(iii) bromide
;
_space_group_IT_number 59
_symmetry_cell_setting orthorhombic
_symmetry_space_group_name_Hall '-P 2c 2bc'
_symmetry_space_group_name_H-M 'P n m m :2'
_atom_sites_solution_hydrogens geom
_atom_sites_solution_primary direct
_atom_sites_solution_secondary difmap
_cell_angle_alpha 90.00
_cell_angle_beta 90.00
_cell_angle_gamma 90.00
_cell_formula_units_Z 4
_cell_length_a 6.6046(9)
_cell_length_b 11.4419(17)
_cell_length_c 6.0772(7)
_cell_measurement_reflns_used 35
_cell_measurement_temperature 298(2)
_cell_measurement_theta_max 16.141
_cell_measurement_theta_min 3.500
_cell_volume 459.25(11)
_diffrn_ambient_temperature 293(2)
_diffrn_detector_area_resol_mean ?
_diffrn_measurement_device_type 'Bruker P4'
_diffrn_measurement_method '2\q/\w scans'
_diffrn_radiation_monochromator graphite
_diffrn_radiation_source 'sealed tube'
_diffrn_radiation_type MoK\a
_diffrn_radiation_wavelength 0.71073
_diffrn_reflns_av_R_equivalents 0.0338
_diffrn_reflns_av_sigmaI/netI 0.0361
_diffrn_reflns_limit_h_max 1
_diffrn_reflns_limit_h_min -9
_diffrn_reflns_limit_k_max 1
_diffrn_reflns_limit_k_min -16
_diffrn_reflns_limit_l_max 1
_diffrn_reflns_limit_l_min -5
_diffrn_reflns_number 867
_diffrn_reflns_theta_max 30.00
_diffrn_reflns_theta_min 3.08
_diffrn_standards_decay_% 0
_diffrn_standards_interval_count 97
_diffrn_standards_interval_time ?
_diffrn_standards_number 3
_exptl_absorpt_coefficient_mu 28.743
_exptl_absorpt_correction_T_max 0.1826
_exptl_absorpt_correction_T_min 0.0436
_exptl_absorpt_correction_type integration
_exptl_absorpt_process_details 'Bruker SHELXTL'
_exptl_crystal_colour black
_exptl_crystal_density_diffrn 4.855
_exptl_crystal_density_meas ?
_exptl_crystal_density_method 'not measured'
_exptl_crystal_description needle
_exptl_crystal_F_000 588
_exptl_crystal_size_max 1.55
_exptl_crystal_size_mid 0.14
_exptl_crystal_size_min 0.07
_refine_ls_extinction_coef 0.0020(4)
_refine_ls_extinction_expression Fc^*^=kFc[1+0.001xFc^2^\l^3^/sin(2\q)]^-1/4^
_refine_ls_extinction_method SHELXL
_refine_ls_goodness_of_fit_ref 1.176
_refine_ls_hydrogen_treatment mixed
_refine_ls_matrix_type full
_refine_ls_number_parameters 28
_refine_ls_number_reflns 581
_refine_ls_number_restraints 0
_refine_ls_restrained_S_all 1.176
_refine_ls_R_factor_all 0.0816
_refine_ls_R_factor_gt 0.0405
_refine_ls_shift/su_max 0.005
_refine_ls_shift/su_mean 0.001
_refine_ls_structure_factor_coef Fsqd
_refine_ls_weighting_details 'calc w=1/[\s^2^(Fo^2^)+(0.0218P)^2^+5.9061P] where P=(Fo^2^+2Fc^2^)/3'
_refine_ls_weighting_scheme calc
_refine_ls_wR_factor_gt 0.0805
_refine_ls_wR_factor_ref 0.0909
_reflns_number_gt 345
_reflns_number_total 581
_reflns_threshold_expression >2sigma(I)
_cod_depositor_comments
;
The following automatic conversions were performed:
'_symmetry_cell_setting' value 'Orthorhombic' changed to 'orthorhombic'
according to '/home/saulius/struct/CIF-dictionaries/cif_core.dic'
dictionary named 'cif_core.dic' version 2.4.1 from 2010-06-29.

Automatic conversion script
Id: cif_fix_enum 1527 2010-12-29 10:47:43Z saulius 
;
_cod_original_sg_symbol_H-M Pnmm
_cod_database_code 4000455

loop_
_symmetry_equiv_pos_as_xyz
'x, y, z'
'x, -y+1/2, -z+1/2'
'-x, -y, z+1/2'
'-x, y+1/2, -z'
'-x, -y, -z'
'-x, y-1/2, z-1/2'
'x, y, -z-1/2'
'x, -y-1/2, z'

loop_
_atom_site_label
_atom_site_type_symbol
_atom_site_fract_x
_atom_site_fract_y
_atom_site_fract_z
_atom_site_U_iso_or_equiv
_atom_site_adp_type
_atom_site_occupancy
_atom_site_symmetry_multiplicity
_atom_site_calc_flag
_atom_site_refinement_flags
_atom_site_disorder_assembly
_atom_site_disorder_group
Mo Mo 0.2539(3) 0.2500 0.0135(3) 0.0219(4) Uani 1 2 d S . .
Br1 Br 0.4082(3) 0.40454(15) -0.2500 0.0270(5) Uani 1 2 d S . .
Br2 Br 0.0931(3) 0.41040(16) 0.2500 0.0275(5) Uani 1 2 d S . .
Br3 Br 0.5727(4) 0.2500 0.2500 0.0280(7) Uani 1 4 d S . .
Br4 Br -0.0573(4) 0.2500 -0.2500 0.0256(7) Uani 1 4 d S . .

loop_
_atom_site_aniso_label
_atom_site_aniso_U_11
_atom_site_aniso_U_22
_atom_site_aniso_U_33
_atom_site_aniso_U_23
_atom_site_aniso_U_13
_atom_site_aniso_U_12
Mo 0.0179(5) 0.0178(5) 0.0299(10) 0.000 -0.0022(6) 0.000
Br1 0.0323(9) 0.0247(10) 0.0239(14) 0.000 0.000 -0.0061(8)
Br2 0.0347(9) 0.0248(10) 0.0231(14) 0.000 0.000 0.0074(8)
Br3 0.0206(11) 0.0386(15) 0.0249(19) 0.000 0.000 0.000
Br4 0.0193(11) 0.0353(15) 0.0224(18) 0.000 0.000 0.000

loop_
_exptl_crystal_face_index_h
_exptl_crystal_face_index_k
_exptl_crystal_face_index_l
_exptl_crystal_face_perp_dist
0.00 1.00 0.00 0.0350
0.00 -1.00 0.00 0.0350
1.00 -1.00 0.00 0.0550
-1.00 1.00 0.00 0.0550
0.00 2.00 -1.00 0.1900
0.00 0.00 1.00 1.2000
1.00 1.00 0.00 0.0720
-1.00 -1.00 0.00 0.0720
